data_7217104
loop_
_publ_author_name
'Harrison, William T. A.'
'Phillips, Mark L. F.'
'Chavez, Alejandra V.'
'Nenoff, Tina M.'

_publ_section_title
;
 Syntheses and structures of the open&#x00AD;framework phases
 (CH3NH3)3&#x00B7;Zn4O(AsO4)3 and (CH3NH3)3&#x00B7;Zn4O(PO4)3 related to
 the M3Zn4O(XO4)3&#x00B7;nH2O family
;
_journal_issue 12
_journal_name_full 'Journal of Materials Chemistry'
_journal_page_first 3087
_journal_paper_doi 10.1039/a906009j
_journal_volume 9
_journal_year 1999
_chemical_compound_source
;
hydrothermal reaction
;
_chemical_formula_moiety ' H6 C3 Zn4 As3 O13 N3 '
_chemical_formula_sum 'C3 H6 As3 N3 O13 Zn4'
_chemical_formula_weight 772.33
_chemical_melting_point ?
_space_group_IT_number 4
_symmetry_cell_setting monoclinic
_symmetry_space_group_name_Hall 'P 2yb'
_symmetry_space_group_name_H-M 'P 1 21 1'
_atom_sites_solution_hydrogens none
_atom_sites_solution_primary direct
_cell_angle_alpha 90.
_cell_angle_beta 92.911(15)
_cell_angle_gamma 90.
_cell_formula_units_Z 2
_cell_length_a 7.814(3)
_cell_length_b 15.498(5)
_cell_length_c 7.815(3)
_cell_measurement_reflns_used 25
_cell_measurement_temperature 298
_cell_measurement_theta_max 25
_cell_measurement_theta_min 10
_cell_volume 945.2(6)
_computing_cell_refinement 'Siemens XSCANS'
_computing_data_collection 'Siemens XSCANS'
_computing_data_reduction 'Siemens XSCANS'
_computing_molecular_graphics ORTEP-3
_computing_publication_material CRYSTALS
_computing_structure_refinement CRYSTALS
_computing_structure_solution SHELXS86
_diffrn_ambient_temperature 298
_diffrn_measurement_method \w/2\q
_diffrn_radiation_type 'Mo K\a'
_diffrn_radiation_wavelength 0.71073
_diffrn_reflns_av_R_equivalents 0.05
_diffrn_reflns_limit_h_max 10
_diffrn_reflns_limit_h_min -1
_diffrn_reflns_limit_k_max 20
_diffrn_reflns_limit_k_min -1
_diffrn_reflns_limit_l_max 10
_diffrn_reflns_limit_l_min -10
_diffrn_reflns_number 2600
_diffrn_reflns_theta_max 27.46
_diffrn_reflns_theta_min 1.31
_diffrn_standards_decay_% 0.00
_diffrn_standards_interval_count 100
_diffrn_standards_interval_time 0
_diffrn_standards_number 3
_exptl_absorpt_coefficient_mu 10.41
_exptl_absorpt_correction_type 'psi scans'
_exptl_crystal_colour ' none '
_exptl_crystal_density_diffrn 2.71
_exptl_crystal_density_meas ?
_exptl_crystal_description ' block '
_exptl_crystal_F_000 725.95
_exptl_crystal_size_max 0.40
_exptl_crystal_size_mid 0.20
_exptl_crystal_size_min 0.20
_refine_diff_density_max 1.40
_refine_diff_density_min -0.85
_refine_ls_extinction_method None
_refine_ls_goodness_of_fit_obs 0.2861
_refine_ls_hydrogen_treatment noref
_refine_ls_matrix_type full
_refine_ls_number_parameters 241
_refine_ls_number_reflns 2301
_refine_ls_R_factor_obs 0.0301
_refine_ls_shift/su_max 0.016556
_refine_ls_structure_factor_coef F
_refine_ls_wR_factor_obs 0.0398
_reflns_limit_h_max 10
_reflns_limit_h_min -10
_reflns_limit_k_max 20
_reflns_limit_k_min -1
_reflns_limit_l_max 10
_reflns_limit_l_min 0
_reflns_number_observed 2301
_reflns_number_total 2413
_reflns_observed_criterion >3.00\s(I)
_cod_data_source_file 906009j.txt
_cod_data_source_block maznaso
_cod_depositor_comments
;
The following automatic conversions were performed:

'_chemical_melting_point' value 'not measured' was changed to '?' -
the value is undefined or not given.

'_symmetry_cell_setting' value
'Monoclinic ' changed to 'monoclinic' according to
/usr/data/users/saulius/automatic-downloads/retrospective/RSC/lib/dictionaries/cif_core.dic
dictionary named 'cif_core.dic' version 2.4.2 from 2011-04-26.

Automatic conversion script
Id: cif_fix_values 2281 2013-09-26 08:29:07Z andrius 

The following automatic conversions were performed:

'_exptl_crystal_density_meas' value 'not measured' was changed to '?'
- the value is perceived as not measured.

Automatic conversion script
Id: cif_fix_values 3008 2015-01-20 13:52:24Z robertas 
;
_cod_original_cell_volume 945.2
_cod_original_sg_symbol_H-M 'P 1 21 1 '
_cod_original_formula_sum ' H6 C3 Zn4 As3 O13 N3 '
_cod_database_code 7217104

loop_
_symmetry_equiv_pos_as_xyz
x,y,z
-x,1/2+y,-z

loop_
_atom_site_aniso_label
_atom_site_aniso_U_11
_atom_site_aniso_U_22
_atom_site_aniso_U_33
_atom_site_aniso_U_23
_atom_site_aniso_U_13
_atom_site_aniso_U_12
Zn1 0.0098(7) 0.0116(8) 0.0113(7) 0.0003(7) -0.0006(5) 0.0000(6)
Zn2 0.0115(7) 0.0135(8) 0.0104(7) -0.0001(7) -0.0003(5) -0.0007(7)
Zn3 0.0096(7) 0.0114(7) 0.0121(8) 0.0001(6) -0.0001(5) 0.0008(6)
Zn4 0.0094(7) 0.0140(7) 0.0127(7) 0.0011(6) -0.0016(5) 0.0003(6)
As1 0.0131(6) 0.0138(6) 0.0087(6) 0.0004(5) -0.0007(5) -0.0010(6)
As2 0.0141(7) 0.0099(6) 0.0140(7) -0.0009(6) -0.0005(4) -0.0024(6)
As3 0.0064(6) 0.0172(7) 0.0142(6) 0.0002(6) -0.0005(5) 0.0017(5)
O1 0.010(4) 0.012(4) 0.011(4) 0.002(4) 0.001(3) 0.002(4)
O2 0.010(4) 0.013(5) 0.031(6) 0.000(4) -0.002(4) -0.003(4)
O3 0.016(4) 0.028(6) 0.009(4) 0.001(4) -0.003(3) -0.004(4)
O4 0.031(6) 0.011(5) 0.020(5) -0.001(4) 0.000(4) -0.007(5)
O5 0.038(6) 0.016(5) 0.004(4) 0.002(4) -0.007(4) -0.003(5)
O6 0.013(4) 0.039(7) 0.013(5) -0.003(5) -0.002(4) -0.001(5)
O7 0.042(7) 0.014(5) 0.009(4) -0.005(4) 0.002(4) -0.003(5)
O8 0.027(5) 0.019(5) 0.016(5) 0.003(5) 0.004(4) 0.002(5)
O9 0.019(5) 0.015(5) 0.028(6) 0.004(5) -0.005(4) 0.004(4)
O10 0.012(5) 0.031(7) 0.051(8) -0.019(6) 0.002(5) -0.001(5)
O11 0.015(5) 0.049(7) 0.013(5) 0.007(5) 0.001(4) -0.006(5)
O12 0.013(5) 0.044(7) 0.012(5) 0.005(5) 0.003(4) 0.000(5)
O13 0.014(5) 0.012(5) 0.053(8) 0.001(5) -0.003(5) 0.001(4)
N1 0.014(6) 0.023(7) 0.046(9) -0.009(7) 0.004(6) 0.002(5)
N2 0.058(12) 0.04(1) 0.032(9) 0.007(7) 0.020(8) 0.026(8)
N3 0.024(7) 0.043(9) 0.021(7) -0.009(7) -0.003(5) -0.006(7)
C1 0.052(13) 0.034(11) 0.03(1) -0.013(9) 0.013(9) -0.01(1)
C2 0.051(17) 0.12(3) 0.09(2) 0.07(2) 0.008(15) 0.010(18)
C3 0.051(14) 0.045(11) 0.042(12) -0.01(1) 0.005(9) -0.008(11)

loop_
_atom_site_label
_atom_site_fract_x
_atom_site_fract_y
_atom_site_fract_z
_atom_site_U_iso_or_equiv
_atom_site_occupancy
_atom_site_thermal_displace_type
Zn1 0.19629(19) 0.30381(14) -0.08337(19) 0.0110 1.0000 Uani
Zn2 -0.0694(2) 0.29781(13) 0.21827(19) 0.0118 1.0000 Uani
Zn3 0.19654(19) 0.45889(12) 0.19510(19) 0.0110 1.0000 Uani
Zn4 -0.11700(18) 0.43457(13) -0.08566(19) 0.0121 1.0000 Uani
As1 0.08583(17) 0.38666(12) -0.43461(18) 0.0119 1.0000 Uani
As2 -0.00052(19) 0.12729(12) -0.01458(18) 0.0127 1.0000 Uani
As3 0.54844(17) 0.35986(12) 0.09467(18) 0.0126 1.0000 Uani
O1 0.0513(11) 0.3740(6) 0.0653(11) 0.0111 1.0000 Uani
O2 0.4146(12) 0.2762(7) 0.0417(14) 0.0181 1.0000 Uani
O3 0.2508(12) 0.3630(7) -0.2964(12) 0.0175 1.0000 Uani
O4 0.0701(15) 0.1992(7) -0.1530(14) 0.0207 1.0000 Uani
O5 0.0379(14) 0.2969(7) 0.4484(11) 0.0198 1.0000 Uani
O6 -0.3114(13) 0.3248(8) 0.2522(12) 0.0216 1.0000 Uani
O7 -0.0495(16) 0.1735(7) 0.1685(13) 0.0214 1.0000 Uani
O8 0.1413(14) 0.4688(8) 0.4358(13) 0.0207 1.0000 Uani
O9 0.1761(13) 0.5761(7) 0.1062(14) 0.0207 1.0000 Uani
O10 0.4399(13) 0.4431(8) 0.1687(17) 0.0313 1.0000 Uani
O11 -0.3476(12) 0.3874(9) -0.0782(13) 0.0256 1.0000 Uani
O12 -0.0845(12) 0.4184(8) -0.3295(12) 0.0227 1.0000 Uani
O13 -0.1568(14) 0.5541(7) -0.0271(17) 0.0265 1.0000 Uani
N1 0.5068(18) 0.1009(9) 0.058(2) 0.0276 1.0000 Uani
N2 -0.057(2) 0.6142(11) 0.483(2) 0.0413 1.0000 Uani
N3 -0.4103(17) 0.3250(9) 0.5832(18) 0.0297 1.0000 Uani
C1 0.574(3) 0.0712(14) 0.232(3) 0.0396 1.0000 Uani
C2 -0.241(4) 0.581(2) 0.444(5) 0.0871 1.0000 Uani
C3 -0.362(3) 0.2357(14) 0.636(3) 0.0457 1.0000 Uani

loop_
_atom_type_symbol
_atom_type_scat_dispersion_real
_atom_type_scat_dispersion_imag
_atom_type_scat_Cromer_Mann_a1
_atom_type_scat_Cromer_Mann_b1
_atom_type_scat_Cromer_Mann_a2
_atom_type_scat_Cromer_Mann_b2
_atom_type_scat_Cromer_Mann_a3
_atom_type_scat_Cromer_Mann_b3
_atom_type_scat_Cromer_Mann_a4
_atom_type_scat_Cromer_Mann_b4
_atom_type_scat_Cromer_Mann_c
_atom_type_scat_source
'Zn  ' 0.2220 1.4310 14.0743 3.2655 7.0318 0.2333 5.1652 10.3163 2.4100 58.7097 1.3041 International_Tables_Vol_IV_Table_2.2B
'As  ' -0.0300 2.0070 16.6723 2.6345 6.0701 0.2647 3.4313 12.9479 4.2779 47.7972 2.5310 International_Tables_Vol_IV_Table_2.2B
'O   ' 0.0080 0.0060 3.0485 13.2771 2.2868 5.7011 1.5463 0.3239 0.8670 32.9089 0.2508 International_Tables_Vol_IV_Table_2.2B
'C   ' 0.0020 0.0020 2.3100 20.8439 1.0200 10.2075 1.5886 0.5687 0.8650 51.6512 0.2156 International_Tables_Vol_IV_Table_2.2B
'N   ' 0.0040 0.0030 12.2126 0.0057 3.1322 9.8933 2.0125 28.9975 1.1663 0.5826 -11.5290 International_Tables_Vol_IV_Table_2.2B

loop_
_geom_angle_atom_site_label_1
_geom_angle_site_symmetry_1
_geom_angle_atom_site_label_2
_geom_angle_atom_site_label_3
_geom_angle_site_symmetry_3
_geom_angle
_geom_angle_publ_flag
O1 . Zn1 O2 . 109.5(4) yes
O1 . Zn1 O3 . 113.2(4) yes
O2 . Zn1 O3 . 107.6(4) yes
O1 . Zn1 O4 . 108.7(4) yes
O2 . Zn1 O4 . 111.6(5) yes
O3 . Zn1 O4 . 106.2(4) yes
O1 . Zn2 O5 . 111.8(4) yes
O1 . Zn2 O6 . 116.8(4) yes
O5 . Zn2 O6 . 104.4(4) yes
O1 . Zn2 O7 . 115.1(4) yes
O5 . Zn2 O7 . 98.1(5) yes
O6 . Zn2 O7 . 108.7(5) yes
O1 . Zn3 O8 . 113.3(4) yes
O1 . Zn3 O9 . 113.7(4) yes
O8 . Zn3 O9 . 104.6(5) yes
O1 . Zn3 O10 . 113.6(4) yes
O8 . Zn3 O10 . 112.2(5) yes
O9 . Zn3 O10 . 98.2(5) yes
O1 . Zn4 O11 . 113.3(5) yes
O1 . Zn4 O12 . 114.2(4) yes
O11 . Zn4 O12 . 98.5(4) yes
O1 . Zn4 O13 . 115.2(5) yes
O11 . Zn4 O13 . 101.1(5) yes
O12 . Zn4 O13 . 112.6(6) yes
O3 . As1 O5 1_554 108.0(5) yes
O3 . As1 O8 1_554 109.7(5) yes
O5 1_554 As1 O8 1_554 110.5(5) yes
O3 . As1 O12 . 110.6(5) yes
O5 1_554 As1 O12 . 110.3(6) yes
O8 1_554 As1 O12 . 107.8(6) yes
O4 . As2 O7 . 111.7(6) yes
O4 . As2 O9 2_545 108.9(5) yes
O7 . As2 O9 2_545 110.2(6) yes
O4 . As2 O13 2_545 108.2(6) yes
O7 . As2 O13 2_545 108.7(6) yes
O9 2_545 As2 O13 2_545 109.2(6) yes
O2 . As3 O6 1_655 107.3(5) yes
O2 . As3 O10 . 110.9(5) yes
O6 1_655 As3 O10 . 108.6(6) yes
O2 . As3 O11 1_655 108.5(6) yes
O6 1_655 As3 O11 1_655 110.3(5) yes
O10 . As3 O11 1_655 111.2(7) yes
Zn1 . O1 Zn2 . 109.5(5) yes
Zn1 . O1 Zn3 . 109.5(4) yes
Zn2 . O1 Zn3 . 111.6(4) yes
Zn1 . O1 Zn4 . 107.2(4) yes
Zn2 . O1 Zn4 . 109.1(4) yes
Zn3 . O1 Zn4 . 109.8(5) yes
Zn1 . O2 As3 . 117.4(6) yes
Zn1 . O3 As1 . 117.0(5) yes
Zn1 . O4 As2 . 123.4(6) yes
Zn2 . O5 As1 1_556 124.5(6) yes
Zn2 . O6 As3 1_455 124.1(6) yes
Zn2 . O7 As2 . 127.9(6) yes
Zn3 . O8 As1 1_556 126.2(7) yes
Zn3 . O9 As2 2_555 129.1(6) yes
Zn3 . O10 As3 . 130.9(7) yes
Zn4 . O11 As3 1_455 127.6(6) yes
Zn4 . O12 As1 . 131.6(6) yes
Zn4 . O13 As2 2_555 124.3(6) yes

loop_
_geom_bond_atom_site_label_1
_geom_bond_atom_site_label_2
_geom_bond_site_symmetry_2
_geom_bond_distance
_geom_bond_publ_flag
Zn1 Zn2 . 3.2206(19) yes
Zn1 Zn3 . 3.242(2) yes
Zn1 Zn4 . 3.177(2) yes
Zn1 O1 . 1.99(1) yes
Zn1 O2 . 1.97(1) yes
Zn1 O3 . 1.97(1) yes
Zn1 O4 . 1.961(11) yes
Zn2 Zn3 . 3.259(2) yes
Zn2 Zn4 . 3.191(2) yes
Zn2 O1 . 1.96(1) yes
Zn2 O5 . 1.946(9) yes
Zn2 O6 . 1.97(1) yes
Zn2 O7 . 1.974(11) yes
Zn3 Zn4 . 3.2268(19) yes
Zn3 O1 . 1.983(9) yes
Zn3 O8 . 1.96(1) yes
Zn3 O9 . 1.948(11) yes
Zn3 O10 . 1.939(11) yes
Zn4 O1 . 1.960(8) yes
Zn4 O11 . 1.95(1) yes
Zn4 O12 . 1.95(1) yes
Zn4 O13 . 1.937(11) yes
As1 O3 . 1.679(9) yes
As1 O5 1_554 1.695(11) yes
As1 O8 1_554 1.697(11) yes
As1 O12 . 1.67(1) yes
As2 O4 . 1.667(11) yes
As2 O7 . 1.66(1) yes
As2 O9 2_545 1.71(1) yes
As2 O13 2_545 1.692(11) yes
As3 O2 . 1.70(1) yes
As3 O6 1_655 1.70(1) yes
As3 O10 . 1.663(12) yes
As3 O11 1_655 1.67(1) yes
N1 C1 . 1.50(3) yes
N2 C2 . 1.55(4) yes
N3 C3 . 1.49(3) yes
